data_4065696
loop_
_publ_author_name
'Vicente, Jos\'e'
'Arcas, Aurelia'
'Juli\'a-Hern\'andez, Francisco'
'Bautista, Delia'
'Jones, Peter G.'

_publ_section_title
;
 Organometallic Complexes of Palladium(II) Derived from
 2,6-Diacetylpyridine Dimethylketal
;
_journal_issue 14
_journal_name_full Organometallics
_journal_page_first 3066
_journal_paper_doi 10.1021/om100079x
_journal_volume 29
_journal_year 2010
_chemical_formula_sum 'C20 H23 Cl N2 O3 Pd'
_chemical_formula_weight 481.25
_chemical_name_systematic
; 
 ? 
;
_space_group_IT_number 14
_symmetry_cell_setting monoclinic
_symmetry_space_group_name_Hall '-P 2yn'
_symmetry_space_group_name_H-M 'P 1 21/n 1'
_atom_sites_solution_hydrogens geom
_atom_sites_solution_primary direct
_atom_sites_solution_secondary difmap
_audit_creation_method SHELXL-97
_cell_angle_alpha 90.00
_cell_angle_beta 104.841(2)
_cell_angle_gamma 90.00
_cell_formula_units_Z 4
_cell_length_a 8.9235(8)
_cell_length_b 13.3711(9)
_cell_length_c 17.1832(9)
_cell_measurement_reflns_used 7314
_cell_measurement_temperature 100(2)
_cell_measurement_theta_max 28.07
_cell_measurement_theta_min 2.45
_cell_volume 1981.9(2)
_computing_cell_refinement 'Bruker SAINT'
_computing_data_collection 'Bruker SMART'
_computing_data_reduction 'Bruker SAINT'
_computing_molecular_graphics 'Bruker SHELXTL'
_computing_publication_material 'Bruker SHELXTL'
_computing_structure_refinement 'SHELXL-97 (Sheldrick, 1997)'
_computing_structure_solution 'SHELXS-97 (Sheldrick, 1990)'
_diffrn_ambient_temperature 100(2)
_diffrn_detector_area_resol_mean 8.26
_diffrn_measured_fraction_theta_full 0.999
_diffrn_measured_fraction_theta_max 0.941
_diffrn_measurement_device_type 'Bruker SMART APEX CCD'
_diffrn_measurement_method \w-scan
_diffrn_radiation_monochromator graphite
_diffrn_radiation_source 'fine-focus sealed tube'
_diffrn_radiation_type MoK\a
_diffrn_radiation_wavelength 0.71073
_diffrn_reflns_av_R_equivalents 0.0190
_diffrn_reflns_av_sigmaI/netI 0.0148
_diffrn_reflns_limit_h_max 11
_diffrn_reflns_limit_h_min -11
_diffrn_reflns_limit_k_max 17
_diffrn_reflns_limit_k_min -17
_diffrn_reflns_limit_l_max 22
_diffrn_reflns_limit_l_min -22
_diffrn_reflns_number 22209
_diffrn_reflns_theta_full 26.00
_diffrn_reflns_theta_max 28.15
_diffrn_reflns_theta_min 1.96
_exptl_absorpt_coefficient_mu 1.094
_exptl_absorpt_correction_T_max 0.8709
_exptl_absorpt_correction_T_min 0.8181
_exptl_absorpt_correction_type multi-scan
_exptl_absorpt_process_details SADABS
_exptl_crystal_colour pale-yellow
_exptl_crystal_density_diffrn 1.613
_exptl_crystal_density_method 'not measured'
_exptl_crystal_description block
_exptl_crystal_F_000 976
_exptl_crystal_size_max 0.25
_exptl_crystal_size_mid 0.19
_exptl_crystal_size_min 0.13
_refine_diff_density_max 0.422
_refine_diff_density_min -0.595
_refine_diff_density_rms 0.071
_refine_ls_extinction_method none
_refine_ls_goodness_of_fit_ref 1.055
_refine_ls_hydrogen_treatment 'rigid methyls, others riding'
_refine_ls_matrix_type full
_refine_ls_number_parameters 249
_refine_ls_number_reflns 4564
_refine_ls_number_restraints 0
_refine_ls_restrained_S_all 1.055
_refine_ls_R_factor_all 0.0208
_refine_ls_R_factor_gt 0.0197
_refine_ls_shift/su_max 0.003
_refine_ls_shift/su_mean 0.000
_refine_ls_structure_factor_coef Fsqd
_refine_ls_weighting_details 'calc w=1/[\s^2^(Fo^2^)+(0.0290P)^2^+1.1022P] where P=(Fo^2^+2Fc^2^)/3'
_refine_ls_weighting_scheme calc
_refine_ls_wR_factor_gt 0.0521
_refine_ls_wR_factor_ref 0.0527
_reflns_number_gt 4334
_reflns_number_total 4564
_reflns_threshold_expression >2sigma(I)
_cod_data_source_file om100079x_si_002.cif
_cod_data_source_block fjd351incbs
_cod_original_sg_symbol_H-M 'P 2(1)/n'
_cod_database_code 4065696

loop_
_symmetry_equiv_pos_as_xyz
'x, y, z'
'-x+1/2, y+1/2, -z+1/2'
'-x, -y, -z'
'x-1/2, -y-1/2, z-1/2'

loop_
_atom_site_label
_atom_site_type_symbol
_atom_site_fract_x
_atom_site_fract_y
_atom_site_fract_z
_atom_site_U_iso_or_equiv
_atom_site_adp_type
_atom_site_occupancy
_atom_site_symmetry_multiplicity
_atom_site_calc_flag
_atom_site_refinement_flags
Pd Pd 0.295845(12) 0.756198(7) 0.526021(6) 0.01175(5) Uani 1 1 d .
Cl Cl 0.54518(4) 0.68584(3) 0.58829(2) 0.01862(8) Uani 1 1 d .
C1 C 0.21298(17) 0.67009(11) 0.59281(9) 0.0164(3) Uani 1 1 d .
N2 N 0.16688(15) 0.60940(9) 0.62858(7) 0.0169(3) Uani 1 1 d .
C2 C 0.09100(16) 0.83468(11) 0.49569(9) 0.0167(3) Uani 1 1 d .
H2A H 0.0323 0.8242 0.4390 0.020 Uiso 1 1 calc R
H2B H 0.0240 0.8213 0.5324 0.020 Uiso 1 1 calc R
C3 C 0.16739(16) 0.93341(11) 0.50938(8) 0.0142(3) Uani 1 1 d .
O2 O 0.15321(12) 0.99606(8) 0.55866(6) 0.0186(2) Uani 1 1 d .
C4 C 0.27956(16) 0.94808(11) 0.45819(8) 0.0137(3) Uani 1 1 d .
N1 N 0.34803(13) 0.86152(9) 0.44479(7) 0.0126(2) Uani 1 1 d .
C5 C 0.30797(17) 1.03912(11) 0.42684(9) 0.0169(3) Uani 1 1 d .
H5 H 0.2604 1.0986 0.4390 0.020 Uiso 1 1 calc R
C6 C 0.40820(17) 1.04105(11) 0.37699(9) 0.0180(3) Uani 1 1 d .
H6 H 0.4322 1.1024 0.3550 0.022 Uiso 1 1 calc R
C7 C 0.47264(17) 0.95221(11) 0.35985(9) 0.0167(3) Uani 1 1 d .
H7 H 0.5386 0.9521 0.3243 0.020 Uiso 1 1 calc R
C8 C 0.44132(16) 0.86273(11) 0.39440(8) 0.0135(3) Uani 1 1 d .
C9 C 0.51499(17) 0.76568(11) 0.37373(9) 0.0141(3) Uani 1 1 d .
C10 C 0.3731(2) 0.76721(14) 0.23402(10) 0.0259(4) Uani 1 1 d .
H10A H 0.3163 0.7068 0.2415 0.039 Uiso 1 1 calc R
H10B H 0.3884 0.7676 0.1795 0.039 Uiso 1 1 calc R
H10C H 0.3136 0.8265 0.2414 0.039 Uiso 1 1 calc R
O3 O 0.52067(13) 0.76842(8) 0.29176(7) 0.0183(2) Uani 1 1 d .
C11 C 0.68405(18) 0.75802(11) 0.42104(10) 0.0177(3) Uani 1 1 d .
H11A H 0.6896 0.7463 0.4780 0.027 Uiso 1 1 calc R
H11B H 0.7378 0.8205 0.4155 0.027 Uiso 1 1 calc R
H11C H 0.7336 0.7023 0.4001 0.027 Uiso 1 1 calc R
C12 C 0.4797(2) 0.58916(12) 0.38378(11) 0.0255(3) Uani 1 1 d .
H12A H 0.5320 0.5859 0.3402 0.038 Uiso 1 1 calc R
H12B H 0.3946 0.5406 0.3736 0.038 Uiso 1 1 calc R
H12C H 0.5539 0.5735 0.4351 0.038 Uiso 1 1 calc R
O1 O 0.41892(12) 0.68800(7) 0.38741(6) 0.0160(2) Uani 1 1 d .
C21 C 0.13114(17) 0.52306(11) 0.66678(9) 0.0153(3) Uani 1 1 d .
C22 C -0.01118(17) 0.47579(11) 0.63399(9) 0.0165(3) Uani 1 1 d .
C23 C -0.03720(18) 0.38592(11) 0.66937(9) 0.0185(3) Uani 1 1 d .
H23 H -0.1321 0.3512 0.6492 0.022 Uiso 1 1 calc R
C24 C 0.07418(18) 0.34647(11) 0.73390(9) 0.0191(3) Uani 1 1 d .
H24 H 0.0553 0.2844 0.7566 0.023 Uiso 1 1 calc R
C25 C 0.21293(18) 0.39664(11) 0.76572(9) 0.0180(3) Uani 1 1 d .
H25 H 0.2871 0.3688 0.8102 0.022 Uiso 1 1 calc R
C26 C 0.24449(17) 0.48719(11) 0.73313(9) 0.0163(3) Uani 1 1 d .
C27 C -0.13140(18) 0.52110(12) 0.56510(9) 0.0206(3) Uani 1 1 d .
H27A H -0.2039 0.4691 0.5385 0.031 Uiso 1 1 calc R
H27B H -0.0803 0.5505 0.5264 0.031 Uiso 1 1 calc R
H27C H -0.1882 0.5733 0.5857 0.031 Uiso 1 1 calc R
C28 C 0.38989(18) 0.54595(13) 0.76815(9) 0.0216(3) Uani 1 1 d .
H28A H 0.3645 0.6052 0.7958 0.032 Uiso 1 1 calc R
H28B H 0.4363 0.5668 0.7248 0.032 Uiso 1 1 calc R
H28C H 0.4637 0.5041 0.8066 0.032 Uiso 1 1 calc R

loop_
_atom_site_aniso_label
_atom_site_aniso_U_11
_atom_site_aniso_U_22
_atom_site_aniso_U_33
_atom_site_aniso_U_23
_atom_site_aniso_U_13
_atom_site_aniso_U_12
Pd 0.01114(7) 0.01102(7) 0.01384(7) 0.00114(3) 0.00455(5) 0.00013(3)
Cl 0.01608(17) 0.01931(17) 0.02027(17) 0.00341(13) 0.00426(13) 0.00522(13)
C1 0.0155(7) 0.0168(7) 0.0170(7) -0.0013(5) 0.0041(5) 0.0019(5)
N2 0.0190(6) 0.0164(6) 0.0175(6) 0.0001(5) 0.0085(5) 0.0001(5)
C2 0.0126(7) 0.0174(7) 0.0207(7) 0.0023(6) 0.0056(5) 0.0022(5)
C3 0.0108(6) 0.0163(7) 0.0147(7) 0.0032(5) 0.0017(5) 0.0046(5)
O2 0.0171(5) 0.0202(5) 0.0186(5) -0.0016(4) 0.0049(4) 0.0048(4)
C4 0.0124(6) 0.0152(7) 0.0127(6) -0.0004(5) 0.0017(5) 0.0009(5)
N1 0.0102(5) 0.0135(6) 0.0139(6) 0.0000(4) 0.0028(4) -0.0001(4)
C5 0.0182(7) 0.0140(7) 0.0177(7) 0.0001(5) 0.0029(6) 0.0010(5)
C6 0.0199(7) 0.0154(7) 0.0183(7) 0.0026(6) 0.0043(6) -0.0031(5)
C7 0.0158(7) 0.0185(7) 0.0165(7) 0.0009(6) 0.0053(5) -0.0026(5)
C8 0.0108(6) 0.0157(7) 0.0135(6) -0.0010(5) 0.0024(5) -0.0011(5)
C9 0.0125(7) 0.0153(7) 0.0156(7) -0.0013(5) 0.0055(6) -0.0008(5)
C10 0.0255(9) 0.0341(9) 0.0161(8) -0.0034(7) 0.0014(7) -0.0020(7)
O3 0.0181(5) 0.0237(5) 0.0148(5) -0.0024(4) 0.0070(4) -0.0007(4)
C11 0.0120(7) 0.0197(7) 0.0217(8) -0.0014(5) 0.0048(6) 0.0003(5)
C12 0.0253(8) 0.0143(7) 0.0406(10) -0.0042(7) 0.0154(7) 0.0000(6)
O1 0.0144(5) 0.0122(5) 0.0233(5) -0.0020(4) 0.0083(4) -0.0012(4)
C21 0.0195(7) 0.0124(6) 0.0170(7) -0.0001(5) 0.0102(6) -0.0003(5)
C22 0.0173(7) 0.0175(7) 0.0172(7) -0.0020(5) 0.0092(6) 0.0012(5)
C23 0.0187(7) 0.0168(7) 0.0228(7) -0.0037(6) 0.0104(6) -0.0020(6)
C24 0.0258(8) 0.0130(7) 0.0223(7) 0.0005(6) 0.0133(6) -0.0002(6)
C25 0.0218(7) 0.0181(7) 0.0159(7) 0.0013(5) 0.0077(6) 0.0030(6)
C26 0.0181(7) 0.0171(7) 0.0161(7) -0.0024(5) 0.0088(6) 0.0000(5)
C27 0.0175(7) 0.0230(8) 0.0218(8) 0.0003(6) 0.0058(6) 0.0021(6)
C28 0.0212(8) 0.0256(8) 0.0188(7) -0.0007(6) 0.0064(6) -0.0054(6)

loop_
_atom_type_symbol
_atom_type_description
_atom_type_scat_dispersion_real
_atom_type_scat_dispersion_imag
_atom_type_scat_source
C C 0.0033 0.0016 'International Tables Vol C Tables 4.2.6.8 and 6.1.1.4'
H H 0.0000 0.0000 'International Tables Vol C Tables 4.2.6.8 and 6.1.1.4'
N N 0.0061 0.0033 'International Tables Vol C Tables 4.2.6.8 and 6.1.1.4'
O O 0.0106 0.0060 'International Tables Vol C Tables 4.2.6.8 and 6.1.1.4'
Pd Pd -0.9988 1.0072 'International Tables Vol C Tables 4.2.6.8 and 6.1.1.4'
Cl Cl 0.1484 0.1585 'International Tables Vol C Tables 4.2.6.8 and 6.1.1.4'

loop_
_geom_angle_atom_site_label_1
_geom_angle_atom_site_label_2
_geom_angle_atom_site_label_3
_geom_angle
C1 Pd C2 90.24(6)
C1 Pd N1 170.00(5)
C2 Pd N1 79.90(5)
C1 Pd Cl 87.31(5)
C2 Pd Cl 167.33(4)
N1 Pd Cl 102.67(3)
N2 C1 Pd 172.58(13)
C1 N2 C21 168.61(14)
C3 C2 Pd 94.11(9)
O2 C3 C2 126.76(13)
O2 C3 C4 121.24(13)
C2 C3 C4 111.86(12)
N1 C4 C5 123.42(13)
N1 C4 C3 112.59(12)
C5 C4 C3 123.98(13)
C8 N1 C4 118.61(12)
C8 N1 Pd 135.13(10)
C4 N1 Pd 105.73(9)
C4 C5 C6 117.96(14)
C7 C6 C5 118.94(14)
C6 C7 C8 120.40(14)
N1 C8 C7 120.54(13)
N1 C8 C9 120.67(13)
C7 C8 C9 118.79(13)
O1 C9 O3 111.27(12)
O1 C9 C11 115.13(12)
O3 C9 C11 104.39(12)
O1 C9 C8 105.68(11)
O3 C9 C8 109.44(12)
C11 C9 C8 110.94(12)
C9 O3 C10 115.22(12)
C9 O1 C12 114.84(11)
C26 C21 C22 124.33(13)
C26 C21 N2 117.31(13)
C22 C21 N2 118.28(13)
C23 C22 C21 116.67(14)
C23 C22 C27 121.69(14)
C21 C22 C27 121.62(13)
C24 C23 C22 120.71(14)
C23 C24 C25 120.88(14)
C24 C25 C26 120.83(14)
C25 C26 C21 116.53(14)
C25 C26 C28 122.39(14)
C21 C26 C28 121.05(13)

loop_
_geom_bond_atom_site_label_1
_geom_bond_atom_site_label_2
_geom_bond_distance
Pd C1 1.9037(15)
Pd C2 2.0558(14)
Pd N1 2.1169(12)
Pd Cl 2.4001(4)
C1 N2 1.156(2)
N2 C21 1.4044(18)
C2 C3 1.477(2)
C3 O2 1.2205(18)
C3 C4 1.505(2)
C4 N1 1.3557(18)
C4 C5 1.381(2)
N1 C8 1.3462(18)
C5 C6 1.388(2)
C6 C7 1.384(2)
C7 C8 1.395(2)
C8 C9 1.537(2)
C9 O1 1.4044(17)
C9 O3 1.4228(18)
C9 C11 1.523(2)
C10 O3 1.432(2)
C12 O1 1.4358(18)
C21 C26 1.401(2)
C21 C22 1.401(2)
C22 C23 1.393(2)
C22 C27 1.506(2)
C23 C24 1.390(2)
C24 C25 1.391(2)
C25 C26 1.393(2)
C26 C28 1.504(2)

loop_
_geom_hbond_atom_site_label_D
_geom_hbond_atom_site_label_H
_geom_hbond_atom_site_label_A
_geom_hbond_distance_DH
_geom_hbond_distance_HA
_geom_hbond_distance_DA
_geom_hbond_angle_DHA
_geom_hbond_site_symmetry_A
C23 H23 O1 0.95 2.53 3.4393(18) 160.5 3_566
C27 H27C Cl 0.98 2.83 3.7322(16) 154.2 1_455
